data_7228460
loop_
_publ_author_name
'Hu, Ting'
'Li, Yu-Hang'
'Kuang, Xiao-Fei'
'Lu, Can-Zhong'

_publ_section_title
;
 Synthesis and characterization of polyoxometalate-based silver(i)
 phenylethynide compounds with antibacterial and antifungal activities
;
_journal_name_full CrystEngComm
_journal_paper_doi 10.1039/C7CE00180K
_journal_year 2017
_chemical_formula_sum 'C37 H32 Ag5 F3 O5 S3'
_chemical_formula_weight 1249.16
_chemical_name_systematic
; 
 ? 
;
_space_group_IT_number 15
_symmetry_cell_setting monoclinic
_symmetry_space_group_name_Hall '-C 2yc'
_symmetry_space_group_name_H-M 'C 1 2/c 1'
_atom_sites_solution_hydrogens geom
_atom_sites_solution_primary direct
_atom_sites_solution_secondary difmap
_audit_creation_method SHELXL-97
_audit_update_record
;
2017-01-23 deposited with the CCDC.
2017-05-22 downloaded from the CCDC.
;
_cell_angle_alpha 90.00
_cell_angle_beta 114.198(14)
_cell_angle_gamma 90.00
_cell_formula_units_Z 8
_cell_length_a 33.174(4)
_cell_length_b 8.3649(5)
_cell_length_c 32.717(4)
_cell_measurement_reflns_used 2102
_cell_measurement_temperature 293(2)
_cell_measurement_theta_max 23.6370
_cell_measurement_theta_min 3.1790
_cell_volume 8281.2(18)
_computing_structure_refinement 'SHELXL-97 (Sheldrick, 2008)'
_computing_structure_solution 'SHELXS-97 (Sheldrick, 2008)'
_diffrn_ambient_temperature 293(2)
_diffrn_measured_fraction_theta_full 0.998
_diffrn_measured_fraction_theta_max 0.998
_diffrn_measurement_device_type 'Xcalibur, Eos, Gemini'
_diffrn_measurement_method '\w scans'
_diffrn_radiation_monochromator graphite
_diffrn_radiation_source 'fine-focus sealed tube'
_diffrn_radiation_type MoK\a
_diffrn_radiation_wavelength 0.71073
_diffrn_reflns_av_R_equivalents 0.0489
_diffrn_reflns_av_sigmaI/netI 0.0852
_diffrn_reflns_limit_h_max 39
_diffrn_reflns_limit_h_min -20
_diffrn_reflns_limit_k_max 7
_diffrn_reflns_limit_k_min -9
_diffrn_reflns_limit_l_max 30
_diffrn_reflns_limit_l_min -38
_diffrn_reflns_number 15821
_diffrn_reflns_theta_full 25.00
_diffrn_reflns_theta_max 25.00
_diffrn_reflns_theta_min 2.73
_exptl_absorpt_coefficient_mu 2.527
_exptl_absorpt_correction_T_max 1.00000
_exptl_absorpt_correction_T_min 0.54037
_exptl_absorpt_correction_type multi-scan
_exptl_crystal_colour colorless
_exptl_crystal_density_diffrn 2.004
_exptl_crystal_density_method 'not measured'
_exptl_crystal_description needle-like
_exptl_crystal_F_000 4832
_exptl_crystal_size_max 0.15
_exptl_crystal_size_mid 0.05
_exptl_crystal_size_min 0.06
_refine_diff_density_max 1.705
_refine_diff_density_min -1.460
_refine_diff_density_rms 0.129
_refine_ls_extinction_coef 0.000010(4)
_refine_ls_extinction_expression Fc^*^=kFc[1+0.001xFc^2^\l^3^/sin(2\q)]^-1/4^
_refine_ls_extinction_method SHELXL
_refine_ls_goodness_of_fit_ref 1.193
_refine_ls_hydrogen_treatment mixed
_refine_ls_matrix_type full
_refine_ls_number_parameters 467
_refine_ls_number_reflns 7273
_refine_ls_number_restraints 0
_refine_ls_restrained_S_all 1.193
_refine_ls_R_factor_all 0.1155
_refine_ls_R_factor_gt 0.0606
_refine_ls_shift/su_max 0.001
_refine_ls_shift/su_mean 0.000
_refine_ls_structure_factor_coef Fsqd
_refine_ls_weighting_details 'calc w=1/[\s^2^(Fo^2^)+(0.0000P)^2^+0.0000P] where P=(Fo^2^+2Fc^2^)/3'
_refine_ls_weighting_scheme calc
_refine_ls_wR_factor_gt 0.0651
_refine_ls_wR_factor_ref 0.0735
_reflns_number_gt 4323
_reflns_number_total 7273
_reflns_threshold_expression >2sigma(I)
_cod_data_source_file c7ce00180k2.cif
_cod_data_source_block 1
_cod_original_cell_volume 8281.1(15)
_cod_original_sg_symbol_H-M C2/c
_cod_database_code 7228460

loop_
_symmetry_equiv_pos_as_xyz
'x, y, z'
'-x, y, -z+1/2'
'x+1/2, y+1/2, z'
'-x+1/2, y+1/2, -z+1/2'
'-x, -y, -z'
'x, -y, z-1/2'
'-x+1/2, -y+1/2, -z'
'x+1/2, -y+1/2, z-1/2'

loop_
_atom_site_label
_atom_site_type_symbol
_atom_site_fract_x
_atom_site_fract_y
_atom_site_fract_z
_atom_site_U_iso_or_equiv
_atom_site_adp_type
_atom_site_occupancy
_atom_site_symmetry_multiplicity
_atom_site_calc_flag
_atom_site_refinement_flags
_atom_site_disorder_assembly
_atom_site_disorder_group
Ag1 Ag 0.27294(2) 0.85069(6) 0.96908(2) 0.0501(2) Uani 1 1 d . . 1
Ag3 Ag 0.20986(2) 1.14551(6) 0.95799(2) 0.0504(2) Uani 1 1 d . . 1
Ag2 Ag 0.30606(2) 1.18515(7) 0.97118(2) 0.0577(2) Uani 1 1 d . . 1
Ag4 Ag 0.17544(2) 0.81188(7) 0.94444(2) 0.0570(2) Uani 1 1 d . . 1
Ag5 Ag 0.24141(3) 0.49453(7) 0.95120(3) 0.0846(3) Uani 1 1 d . . 1
C17 C 0.1773(3) 1.0394(8) 0.9938(3) 0.046(2) Uani 1 1 d . . 1
C18 C 0.1470(3) 0.9886(8) 0.9999(3) 0.047(2) Uani 1 1 d . A 1
C19 C 0.10714(16) 0.9333(6) 1.0026(2) 0.048(2) Uani 1 1 d G A 1
C24 C 0.0764(2) 0.8469(7) 0.96723(18) 0.070(3) Uani 1 1 d G A 1
H24 H 0.0810 0.8296 0.9414 0.084 Uiso 1 1 calc R A 1
C23 C 0.03883(19) 0.7864(6) 0.9705(2) 0.087(3) Uani 1 1 d G A 1
H23 H 0.0183 0.7286 0.9469 0.104 Uiso 1 1 calc R A 1
C22 C 0.03197(18) 0.8122(7) 1.0091(3) 0.098(4) Uani 1 1 d G A 1
H22 H 0.0068 0.7717 1.0113 0.117 Uiso 1 1 calc R A 1
C21 C 0.0627(3) 0.8986(8) 1.0445(2) 0.106(4) Uani 1 1 d G A 1
H21 H 0.0581 0.9158 1.0703 0.127 Uiso 1 1 calc R A 1
C20 C 0.1003(2) 0.9591(6) 1.04121(19) 0.078(3) Uani 1 1 d G A 1
H20 H 0.1208 1.0169 1.0649 0.093 Uiso 1 1 calc R A 1
C1 C 0.3249(3) 0.9592(8) 1.0213(3) 0.046(2) Uani 1 1 d . . 1
C2 C 0.3615(3) 1.0011(8) 1.0450(3) 0.046(2) Uani 1 1 d . B 1
C3 C 0.40645(17) 1.0472(7) 1.0710(2) 0.051(2) Uani 1 1 d G B 1
C4 C 0.4309(3) 0.9672(6) 1.1108(2) 0.078(3) Uani 1 1 d G B 1
H4 H 0.4180 0.8850 1.1204 0.094 Uiso 1 1 calc R B 1
C5 C 0.4746(2) 1.0101(8) 1.13616(18) 0.097(4) Uani 1 1 d G B 1
H5 H 0.4909 0.9565 1.1628 0.116 Uiso 1 1 calc R B 1
C6 C 0.49383(17) 1.1330(9) 1.1218(3) 0.100(4) Uani 1 1 d G B 1
H6 H 0.5231 1.1617 1.1388 0.120 Uiso 1 1 calc R B 1
C7 C 0.4694(2) 1.2130(7) 1.0820(3) 0.108(4) Uani 1 1 d G B 1
H7 H 0.4823 1.2952 1.0724 0.129 Uiso 1 1 calc R B 1
C8 C 0.4257(2) 1.1701(7) 1.05666(19) 0.075(3) Uani 1 1 d G B 1
H8 H 0.4093 1.2236 1.0301 0.090 Uiso 1 1 calc R B 1
C9 C 0.2351(3) 1.2432(8) 0.9154(3) 0.048(2) Uani 1 1 d . . 1
C10 C 0.2425(3) 1.2846(8) 0.8837(3) 0.048(2) Uani 1 1 d . . 1
C11 C 0.2513(2) 1.3292(7) 0.8464(2) 0.052(2) Uani 1 1 d G . 1
C16 C 0.28701(19) 1.4287(7) 0.8529(2) 0.082(3) Uani 1 1 d G . 1
H16 H 0.3049 1.4649 0.8816 0.099 Uiso 1 1 calc R . 1
C15 C 0.2960(2) 1.4741(6) 0.8167(3) 0.101(4) Uani 1 1 d G . 1
H15 H 0.3199 1.5408 0.8210 0.121 Uiso 1 1 calc R . 1
C14 C 0.2693(3) 1.4200(8) 0.7739(3) 0.119(6) Uani 1 1 d G . 1
H14 H 0.2754 1.4504 0.7496 0.143 Uiso 1 1 calc R . 1
C13 C 0.2337(3) 1.3205(7) 0.76735(19) 0.102(4) Uani 1 1 d G . 1
H13 H 0.2158 1.2843 0.7387 0.122 Uiso 1 1 calc R . 1
C12 C 0.22467(18) 1.2750(6) 0.8036(3) 0.073(3) Uani 1 1 d G . 1
H12 H 0.2008 1.2084 0.7993 0.088 Uiso 1 1 calc R . 1
C25 C 0.2269(3) 0.7402(8) 0.9139(3) 0.049(2) Uani 1 1 d . C 1
C26 C 0.2035(3) 0.6880(8) 0.8775(3) 0.045(2) Uani 1 1 d . C 1
C27 C 0.17672(18) 0.6325(7) 0.83347(17) 0.051(2) Uani 1 1 d G C 1
C28 C 0.18368(18) 0.6914(6) 0.7972(2) 0.069(3) Uani 1 1 d G C 1
H28 H 0.2063 0.7642 0.8018 0.082 Uiso 1 1 calc R C 1
C29 C 0.1568(3) 0.6417(8) 0.75398(19) 0.091(4) Uani 1 1 d G C 1
H29 H 0.1614 0.6811 0.7297 0.110 Uiso 1 1 calc R C 1
C30 C 0.1229(2) 0.5330(8) 0.74711(18) 0.089(4) Uani 1 1 d G C 1
H30 H 0.1049 0.4997 0.7182 0.106 Uiso 1 1 calc R C 1
C31 C 0.11596(17) 0.4740(6) 0.7834(3) 0.091(4) Uani 1 1 d G C 1
H31 H 0.0933 0.4013 0.7788 0.109 Uiso 1 1 calc R C 1
C32 C 0.1429(2) 0.5238(7) 0.8266(2) 0.074(3) Uani 1 1 d G C 1
H32 H 0.1382 0.4844 0.8509 0.089 Uiso 1 1 calc R C 1
C60 C 0.9338(5) -0.0666(13) 0.8315(4) 0.104(4) Uani 1 1 d . D 1
C33 C 0.4129(5) 1.0293(14) 0.9117(5) 0.173(7) Uani 1 1 d . E 1
C34 C 0.3255(6) 0.951(2) 0.8689(6) 0.224(9) Uani 1 1 d . E 1
C35 C 0.0620(10) 0.892(3) 0.7980(8) 0.130(11) Uani 0.50 1 d P F 1
C36 C 0.1343(7) 1.042(2) 0.8275(6) 0.077(6) Uani 0.50 1 d P F 1
C35' C 0.0496(8) 1.031(5) 0.8188(9) 0.127(10) Uani 0.50 1 d P F 1
C36' C 0.0859(19) 1.149(3) 0.8426(12) 0.28(3) Uani 0.50 1 d P F 1
F1 F 0.9432(2) -0.1716(7) 0.8054(3) 0.141(3) Uani 1 1 d . D 1
F2 F 0.9086(3) -0.1478(7) 0.8468(2) 0.156(3) Uani 1 1 d . D 1
F3 F 0.9717(2) -0.0386(7) 0.8657(2) 0.130(3) Uani 1 1 d . D 1
O3 O 0.9398(2) 0.1650(7) 0.7864(2) 0.093(2) Uani 1 1 d . D 1
O5 O 0.8681(2) 0.0474(7) 0.7684(2) 0.098(2) Uani 1 1 d . D 1
O4 O 0.9028(2) 0.1983(7) 0.8365(2) 0.105(2) Uani 1 1 d . D 1
O1 O 0.3531(2) 1.1515(6) 0.9354(2) 0.083(2) Uani 1 1 d . E 1
O2 O 0.1114(2) 0.8853(7) 0.8842(2) 0.083(2) Uani 1 1 d . F 1
S3 S 0.90757(10) 0.1059(3) 0.80195(10) 0.0757(8) Uani 1 1 d . D 1
S1 S 0.3645(2) 0.9876(5) 0.9230(2) 0.085(2) Uani 0.70 1 d P E 1
S2 S 0.1065(3) 0.9443(8) 0.8394(3) 0.087(3) Uani 0.50 1 d P F 1
S1' S 0.3607(7) 1.065(2) 0.8999(8) 0.163(8) Uani 0.30 1 d P E 1
S2' S 0.1014(3) 1.0364(12) 0.8560(3) 0.115(3) Uani 0.50 1 d P F 1

loop_
_atom_site_aniso_label
_atom_site_aniso_U_11
_atom_site_aniso_U_22
_atom_site_aniso_U_33
_atom_site_aniso_U_23
_atom_site_aniso_U_13
_atom_site_aniso_U_12
Ag1 0.0542(5) 0.0455(4) 0.0451(5) -0.0030(3) 0.0147(4) -0.0080(3)
Ag3 0.0603(5) 0.0455(4) 0.0491(5) -0.0001(3) 0.0261(4) -0.0069(3)
Ag2 0.0657(5) 0.0488(4) 0.0615(6) 0.0023(3) 0.0291(4) 0.0011(4)
Ag4 0.0616(5) 0.0506(4) 0.0569(5) -0.0026(3) 0.0225(4) -0.0032(4)
Ag5 0.1353(9) 0.0430(4) 0.0612(6) 0.0030(4) 0.0256(6) 0.0125(4)
C17 0.061(7) 0.038(4) 0.052(6) -0.004(4) 0.038(5) -0.010(4)
C18 0.066(7) 0.025(4) 0.066(7) -0.010(4) 0.043(6) 0.001(4)
C19 0.049(6) 0.056(5) 0.041(6) 0.001(4) 0.021(5) 0.006(5)
C24 0.063(7) 0.090(7) 0.066(8) -0.014(6) 0.038(6) -0.021(6)
C23 0.071(8) 0.129(8) 0.071(9) -0.029(6) 0.040(7) -0.041(7)
C22 0.082(9) 0.141(9) 0.090(10) -0.014(8) 0.056(8) -0.039(8)
C21 0.082(9) 0.168(10) 0.089(10) -0.029(8) 0.056(8) -0.023(8)
C20 0.065(8) 0.099(7) 0.080(9) -0.032(6) 0.040(7) -0.030(6)
C1 0.048(6) 0.044(5) 0.045(6) -0.005(4) 0.018(5) -0.005(4)
C2 0.039(6) 0.038(4) 0.058(7) 0.004(4) 0.018(5) -0.018(4)
C3 0.049(6) 0.050(5) 0.059(7) -0.011(5) 0.028(6) -0.012(5)
C4 0.066(8) 0.067(6) 0.083(9) -0.012(6) 0.011(7) -0.016(6)
C5 0.080(10) 0.105(8) 0.071(9) -0.017(7) -0.002(7) -0.005(7)
C6 0.057(8) 0.122(10) 0.101(12) -0.020(8) 0.013(7) -0.013(8)
C7 0.077(10) 0.126(9) 0.136(13) -0.019(9) 0.060(9) -0.035(8)
C8 0.060(8) 0.082(7) 0.083(9) 0.009(6) 0.030(6) -0.019(6)
C9 0.068(7) 0.043(5) 0.034(6) -0.002(4) 0.021(5) -0.002(4)
C10 0.060(7) 0.040(5) 0.037(6) 0.004(4) 0.012(5) 0.020(4)
C11 0.053(6) 0.052(5) 0.056(7) 0.006(5) 0.028(6) 0.013(5)
C16 0.060(8) 0.105(8) 0.092(10) 0.027(6) 0.041(7) 0.000(6)
C15 0.118(11) 0.100(8) 0.132(12) 0.046(8) 0.099(11) 0.029(7)
C14 0.216(18) 0.086(8) 0.115(13) 0.023(8) 0.127(13) 0.046(9)
C13 0.197(15) 0.065(6) 0.071(9) 0.009(6) 0.082(10) 0.016(8)
C12 0.113(10) 0.057(5) 0.060(8) 0.003(6) 0.047(8) 0.009(6)
C25 0.057(7) 0.046(5) 0.038(6) -0.002(4) 0.014(5) 0.003(4)
C26 0.056(6) 0.043(5) 0.040(6) 0.004(5) 0.026(5) 0.012(4)
C27 0.063(7) 0.041(5) 0.048(7) 0.001(5) 0.021(5) 0.016(5)
C28 0.091(8) 0.060(5) 0.036(7) -0.004(5) 0.006(6) -0.006(5)
C29 0.138(11) 0.089(7) 0.044(8) -0.004(6) 0.034(8) -0.010(7)
C30 0.109(10) 0.080(7) 0.045(8) -0.011(6) 0.000(7) 0.005(7)
C31 0.093(9) 0.078(6) 0.077(9) -0.014(7) 0.011(8) -0.023(6)
C32 0.074(8) 0.075(6) 0.059(8) -0.017(5) 0.012(6) -0.032(6)
C60 0.149(15) 0.085(9) 0.067(11) -0.005(8) 0.033(10) -0.026(9)
C33 0.176(16) 0.176(11) 0.262(19) 0.004(11) 0.185(15) 0.031(11)
C34 0.195(18) 0.239(18) 0.19(2) -0.150(14) 0.035(15) -0.006(14)
C35 0.14(3) 0.16(2) 0.044(18) -0.016(15) -0.011(17) -0.06(2)
C36 0.096(18) 0.092(13) 0.070(16) 0.031(11) 0.060(14) 0.007(13)
C35' 0.055(17) 0.24(3) 0.08(2) 0.01(2) 0.015(16) 0.03(2)
C36' 0.53(8) 0.068(18) 0.12(3) 0.002(18) 0.02(4) 0.13(3)
F1 0.147(7) 0.103(5) 0.144(7) -0.021(5) 0.029(6) 0.013(5)
F2 0.194(9) 0.123(5) 0.149(8) 0.047(5) 0.067(7) -0.046(5)
F3 0.113(6) 0.127(5) 0.096(6) 0.014(4) -0.011(5) 0.004(4)
O3 0.105(6) 0.109(5) 0.074(6) 0.006(4) 0.046(5) -0.025(5)
O5 0.076(6) 0.111(5) 0.084(6) -0.002(4) 0.007(5) -0.025(4)
O4 0.127(7) 0.112(5) 0.086(6) -0.030(4) 0.055(5) -0.003(5)
O1 0.103(6) 0.085(4) 0.087(6) -0.006(4) 0.064(5) 0.002(4)
O2 0.075(5) 0.117(5) 0.057(5) 0.027(4) 0.027(4) -0.009(4)
S3 0.073(2) 0.0771(18) 0.067(2) 0.0003(16) 0.0185(18) -0.0065(17)
S1 0.133(5) 0.065(3) 0.090(4) 0.020(3) 0.079(4) 0.023(3)
S2 0.123(7) 0.083(5) 0.072(6) 0.020(4) 0.058(5) 0.045(5)
S1' 0.153(18) 0.143(15) 0.25(3) -0.070(14) 0.15(2) -0.027(13)
S2' 0.125(8) 0.132(7) 0.090(7) 0.034(6) 0.047(6) 0.043(6)

loop_
_atom_type_symbol
_atom_type_description
_atom_type_scat_dispersion_real
_atom_type_scat_dispersion_imag
_atom_type_scat_source
C C 0.0033 0.0016 'International Tables Vol C Tables 4.2.6.8 and 6.1.1.4'
O O 0.0106 0.0060 'International Tables Vol C Tables 4.2.6.8 and 6.1.1.4'
Ag Ag -0.8971 1.1015 'International Tables Vol C Tables 4.2.6.8 and 6.1.1.4'
S S 0.1246 0.1234 'International Tables Vol C Tables 4.2.6.8 and 6.1.1.4'
F F 0.0171 0.0103 'International Tables Vol C Tables 4.2.6.8 and 6.1.1.4'
H H 0.0000 0.0000 'International Tables Vol C Tables 4.2.6.8 and 6.1.1.4'

loop_
_geom_angle_atom_site_label_1
_geom_angle_atom_site_label_2
_geom_angle_atom_site_label_3
_geom_angle
_geom_angle_site_symmetry_1
_geom_angle_site_symmetry_3
C25 Ag1 C1 173.1(3) . .
C25 Ag1 Ag4 124.3(2) . 7_567
C1 Ag1 Ag4 57.0(2) . 7_567
C25 Ag1 Ag2 125.2(2) . .
C1 Ag1 Ag2 53.1(2) . .
Ag4 Ag1 Ag2 110.06(3) 7_567 .
C25 Ag1 Ag4 51.9(2) . .
C1 Ag1 Ag4 134.9(2) . .
Ag4 Ag1 Ag4 110.00(3) 7_567 .
Ag2 Ag1 Ag4 116.75(3) . .
C25 Ag1 Ag5 127.6(2) . 7_567
C1 Ag1 Ag5 59.2(2) . 7_567
Ag4 Ag1 Ag5 67.61(2) 7_567 7_567
Ag2 Ag1 Ag5 76.90(2) . 7_567
Ag4 Ag1 Ag5 75.73(3) . 7_567
C25 Ag1 Ag5 48.2(2) . .
C1 Ag1 Ag5 132.2(2) . .
Ag4 Ag1 Ag5 76.13(2) 7_567 .
Ag2 Ag1 Ag5 169.64(3) . .
Ag4 Ag1 Ag5 66.91(2) . .
Ag5 Ag1 Ag5 113.41(2) 7_567 .
C25 Ag1 Ag3 91.8(2) . .
C1 Ag1 Ag3 92.3(2) . .
Ag4 Ag1 Ag3 124.29(3) 7_567 .
Ag2 Ag1 Ag3 59.53(2) . .
Ag4 Ag1 Ag3 57.67(2) . .
Ag5 Ag1 Ag3 56.68(2) 7_567 .
Ag5 Ag1 Ag3 124.51(3) . .
C9 Ag3 C17 172.8(3) . .
C9 Ag3 Ag2 126.46(19) . 7_577
C17 Ag3 Ag2 57.42(19) . 7_577
C9 Ag3 Ag4 120.4(2) . .
C17 Ag3 Ag4 55.32(19) . .
Ag2 Ag3 Ag4 112.74(3) 7_577 .
C9 Ag3 Ag5 128.6(2) . 7_567
C17 Ag3 Ag5 57.8(2) . 7_567
Ag2 Ag3 Ag5 66.62(2) 7_577 7_567
Ag4 Ag3 Ag5 78.36(2) . 7_567
C9 Ag3 Ag2 50.5(2) . .
C17 Ag3 Ag2 135.8(2) . .
Ag2 Ag3 Ag2 110.52(3) 7_577 .
Ag4 Ag3 Ag2 115.90(3) . .
Ag5 Ag3 Ag2 78.09(3) 7_567 .
C9 Ag3 Ag5 49.13(19) . 1_565
C17 Ag3 Ag5 134.29(19) . 1_565
Ag2 Ag3 Ag5 77.33(2) 7_577 1_565
Ag4 Ag3 Ag5 168.27(3) . 1_565
Ag5 Ag3 Ag5 112.07(3) 7_567 1_565
Ag2 Ag3 Ag5 63.28(2) . 1_565
C9 Ag3 Ag1 87.3(2) . .
C17 Ag3 Ag1 94.3(2) . .
Ag2 Ag3 Ag1 127.58(3) 7_577 .
Ag4 Ag3 Ag1 58.73(2) . .
Ag5 Ag3 Ag1 61.00(2) 7_567 .
Ag2 Ag3 Ag1 57.612(19) . .
Ag5 Ag3 Ag1 120.66(3) 1_565 .
O1 Ag2 C9 107.3(3) . .
O1 Ag2 C1 102.0(2) . .
C9 Ag2 C1 125.8(3) . .
O1 Ag2 C17 105.7(2) . 7_577
C9 Ag2 C17 97.2(3) . 7_577
C1 Ag2 C17 117.3(3) . 7_577
O1 Ag2 Ag3 146.18(16) . 7_577
C9 Ag2 Ag3 93.78(19) . 7_577
C1 Ag2 Ag3 85.48(18) . 7_577
C17 Ag2 Ag3 44.12(17) 7_577 7_577
O1 Ag2 Ag1 101.03(14) . .
C9 Ag2 Ag1 86.23(17) . .
C1 Ag2 Ag1 43.44(19) . .
C17 Ag2 Ag1 150.52(17) 7_577 .
Ag3 Ag2 Ag1 106.56(3) 7_577 .
O1 Ag2 Ag3 142.61(17) . .
C9 Ag2 Ag3 42.4(2) . .
C1 Ag2 Ag3 88.6(2) . .
C17 Ag2 Ag3 100.63(19) 7_577 .
Ag3 Ag2 Ag3 69.48(3) 7_577 .
Ag1 Ag2 Ag3 62.86(2) . .
O1 Ag2 Ag5 121.32(14) . 1_565
C9 Ag2 Ag5 46.79(17) . 1_565
C1 Ag2 Ag5 136.53(19) . 1_565
C17 Ag2 Ag5 51.0(2) 7_577 1_565
Ag3 Ag2 Ag5 57.23(2) 7_577 1_565
Ag1 Ag2 Ag5 122.21(3) . 1_565
Ag3 Ag2 Ag5 59.58(2) . 1_565
O2 Ag4 C25 106.0(3) . .
O2 Ag4 C17 96.9(3) . .
C25 Ag4 C17 129.5(3) . .
O2 Ag4 C1 116.5(2) . 7_567
C25 Ag4 C1 95.4(2) . 7_567
C17 Ag4 C1 113.7(2) . 7_567
O2 Ag4 Ag1 154.70(14) . 7_567
C25 Ag4 Ag1 93.0(2) . 7_567
C17 Ag4 Ag1 83.11(19) . 7_567
C1 Ag4 Ag1 43.39(19) 7_567 7_567
O2 Ag4 Ag3 92.30(15) . .
C25 Ag4 Ag3 90.07(18) . .
C17 Ag4 Ag3 43.87(17) . .
C1 Ag4 Ag3 147.60(19) 7_567 .
Ag1 Ag4 Ag3 104.54(3) 7_567 .
O2 Ag4 Ag1 135.20(14) . .
C25 Ag4 Ag1 42.6(2) . .
C17 Ag4 Ag1 90.4(2) . .
C1 Ag4 Ag1 100.18(19) 7_567 .
Ag1 Ag4 Ag1 69.99(3) 7_567 .
Ag3 Ag4 Ag1 63.60(2) . .
C25 Ag5 C9 124.3(3) . 1_545
C25 Ag5 C17 113.2(3) . 7_567
C9 Ag5 C17 95.9(3) 1_545 7_567
C25 Ag5 Ag3 141.0(2) . 7_567
C9 Ag5 Ag3 92.6(2) 1_545 7_567
C17 Ag5 Ag3 43.49(17) 7_567 7_567
C25 Ag5 Ag1 90.1(2) . 7_567
C9 Ag5 Ag1 140.2(2) 1_545 7_567
C17 Ag5 Ag1 86.39(17) 7_567 7_567
Ag3 Ag5 Ag1 62.32(2) 7_567 7_567
C25 Ag5 Ag1 40.8(2) . .
C9 Ag5 Ag1 152.8(2) 1_545 .
C17 Ag5 Ag1 78.47(15) 7_567 .
Ag3 Ag5 Ag1 100.64(3) 7_567 .
Ag1 Ag5 Ag1 66.59(2) 7_567 .
C25 Ag5 Ag3 148.4(2) . 1_545
C9 Ag5 Ag3 41.1(2) 1_545 1_545
C17 Ag5 Ag3 97.61(15) 7_567 1_545
Ag3 Ag5 Ag3 67.93(2) 7_567 1_545
Ag1 Ag5 Ag3 99.06(3) 7_567 1_545
Ag1 Ag5 Ag3 165.18(3) . 1_545
C25 Ag5 Ag2 141.5(2) . 1_545
C9 Ag5 Ag2 46.5(2) 1_545 1_545
C17 Ag5 Ag2 49.86(15) 7_567 1_545
Ag3 Ag5 Ag2 56.16(2) 7_567 1_545
Ag1 Ag5 Ag2 118.46(3) 7_567 1_545
Ag1 Ag5 Ag2 125.25(3) . 1_545
Ag3 Ag5 Ag2 57.13(2) 1_545 1_545
C18 C17 Ag3 156.7(8) . .
C18 C17 Ag4 92.2(5) . .
Ag3 C17 Ag4 80.8(2) . .
C18 C17 Ag2 107.2(6) . 7_577
Ag3 C17 Ag2 78.5(2) . 7_577
Ag4 C17 Ag2 159.3(3) . 7_577
C18 C17 Ag5 124.3(7) . 7_567
Ag3 C17 Ag5 78.7(3) . 7_567
Ag4 C17 Ag5 96.3(3) . 7_567
Ag2 C17 Ag5 79.2(2) 7_577 7_567
C17 C18 C19 173.8(9) . .
C24 C19 C20 120.0 . .
C24 C19 C18 119.7(6) . .
C20 C19 C18 120.2(6) . .
C19 C24 C23 120.0 . .
C22 C23 C24 120.0 . .
C23 C22 C21 120.0 . .
C22 C21 C20 120.0 . .
C21 C20 C19 120.0 . .
C2 C1 Ag1 160.7(8) . .
C2 C1 Ag2 97.0(6) . .
Ag1 C1 Ag2 83.5(3) . .
C2 C1 Ag4 99.4(6) . 7_567
Ag1 C1 Ag4 79.6(2) . 7_567
Ag2 C1 Ag4 163.0(4) . 7_567
C1 C2 C3 175.8(10) . .
C4 C3 C8 120.0 . .
C4 C3 C2 119.4(6) . .
C8 C3 C2 120.6(6) . .
C5 C4 C3 120.0 . .
C4 C5 C6 120.0 . .
C7 C6 C5 120.0 . .
C6 C7 C8 120.0 . .
C7 C8 C3 120.0 . .
C10 C9 Ag3 166.4(8) . .
C10 C9 Ag2 103.5(7) . .
Ag3 C9 Ag2 87.0(3) . .
C10 C9 Ag5 99.3(5) . 1_565
Ag3 C9 Ag5 89.7(3) . 1_565
Ag2 C9 Ag5 86.7(3) . 1_565
C9 C10 C11 178.6(8) . .
C16 C11 C12 120.0 . .
C16 C11 C10 119.3(7) . .
C12 C11 C10 120.7(7) . .
C11 C16 C15 120.0 . .
C16 C15 C14 120.0 . .
C13 C14 C15 120.0 . .
C14 C13 C12 120.0 . .
C13 C12 C11 120.0 . .
C26 C25 Ag1 168.6(8) . .
C26 C25 Ag5 96.2(6) . .
Ag1 C25 Ag5 91.0(3) . .
C26 C25 Ag4 103.0(6) . .
Ag1 C25 Ag4 85.5(3) . .
Ag5 C25 Ag4 91.9(3) . .
C25 C26 C27 177.1(9) . .
C28 C27 C32 120.0 . .
C28 C27 C26 119.7(6) . .
C32 C27 C26 120.3(6) . .
C29 C28 C27 120.0 . .
C28 C29 C30 120.0 . .
C29 C30 C31 120.0 . .
C32 C31 C30 120.0 . .
C31 C32 C27 120.0 . .
F3 C60 F2 107.5(11) . .
F3 C60 F1 105.4(13) . .
F2 C60 F1 104.5(9) . .
F3 C60 S3 114.0(8) . .
F2 C60 S3 112.4(11) . .
F1 C60 S3 112.3(9) . .
S1' C33 S1 31.8(8) . .
S1' C34 S1 33.6(9) . .
C35' C35 S2 74.5(14) . .
C35' C35 S2' 49.3(12) . .
S2 C35 S2' 25.2(5) . .
S2 C36 S2' 35.8(6) . .
C35 C35' C36' 116(3) . .
C35 C35' S2' 87.6(18) . .
C36' C35' S2' 39.7(13) . .
C35 C35' S2 55.6(13) . .
C36' C35' S2 66.1(18) . .
S2' C35' S2 32.0(6) . .
S2' C36' C35' 77(2) . .
S2' C36' S2 24.8(10) . .
C35' C36' S2 66.4(14) . .
S1' O1 S1 37.6(8) . .
S1' O1 Ag2 145.6(8) . .
S1 O1 Ag2 122.4(4) . .
S2 O2 S2' 38.6(3) . .
S2 O2 Ag4 128.2(5) . .
S2' O2 Ag4 129.4(5) . .
O5 S3 O4 115.7(5) . .
O5 S3 O3 115.6(5) . .
O4 S3 O3 115.5(4) . .
O5 S3 C60 103.6(5) . .
O4 S3 C60 101.6(6) . .
O3 S3 C60 101.7(6) . .
S1' S1 O1 68.6(12) . .
S1' S1 C34 61.1(15) . .
O1 S1 C34 105.5(6) . .
S1' S1 C33 63.5(13) . .
O1 S1 C33 102.6(5) . .
C34 S1 C33 100.1(8) . .
S2' S2 C36 88.7(11) . .
S2' S2 O2 72.3(7) . .
C36 S2 O2 130.4(11) . .
S2' S2 C35 111.5(15) . .
C36 S2 C35 114.0(13) . .
O2 S2 C35 115.6(11) . .
S2' S2 C36' 27.1(13) . .
C36 S2 C36' 77.1(18) . .
O2 S2 C36' 98.4(12) . .
C35 S2 C36' 93.7(17) . .
S2' S2 C35' 61.6(14) . .
C36 S2 C35' 110.7(13) . .
O2 S2 C35' 99.8(9) . .
C35 S2 C35' 49.9(11) . .
C36' S2 C35' 47.5(16) . .
S1 S1' O1 73.8(15) . .
S1 S1' C34 85.2(16) . .
O1 S1' C34 119.8(14) . .
S1 S1' C33 84.7(18) . .
O1 S1' C33 114.3(16) . .
C34 S1' C33 119.1(13) . .
S2 S2' C36' 128(2) . .
S2 S2' O2 69.0(7) . .
C36' S2' O2 158(3) . .
S2 S2' C35' 86.4(17) . .
C36' S2' C35' 63(2) . .
O2 S2' C35' 109.1(15) . .
S2 S2' C36 55.5(9) . .
C36' S2' C36 93(3) . .
O2 S2' C36 109.1(9) . .
C35' S2' C36 107.7(13) . .
S2 S2' C35 43.3(12) . .
C36' S2' C35 97(2) . .
O2 S2' C35 88.4(9) . .
C35' S2' C35 43.1(12) . .
C36 S2' C35 80.2(12) . .

loop_
_geom_bond_atom_site_label_1
_geom_bond_atom_site_label_2
_geom_bond_distance
_geom_bond_site_symmetry_2
Ag1 C25 2.045(8) .
Ag1 C1 2.074(8) .
Ag1 Ag4 2.9693(10) 7_567
Ag1 Ag2 2.9962(8) .
Ag1 Ag4 3.0131(11) .
Ag1 Ag5 3.1181(10) 7_567
Ag1 Ag5 3.1322(9) .
Ag1 Ag3 3.1575(8) .
Ag3 C9 2.066(8) .
Ag3 C17 2.091(8) .
Ag3 Ag2 2.9428(9) 7_577
Ag3 Ag4 2.9789(8) .
Ag3 Ag5 2.9792(11) 7_567
Ag3 Ag2 3.0580(11) .
Ag3 Ag5 3.1397(9) 1_565
Ag2 O1 2.318(6) .
Ag2 C9 2.364(9) .
Ag2 C1 2.412(7) .
Ag2 C17 2.531(7) 7_577
Ag2 Ag3 2.9429(9) 7_577
Ag2 Ag5 3.2521(10) 1_565
Ag4 O2 2.311(6) .
Ag4 C25 2.380(8) .
Ag4 C17 2.481(7) .
Ag4 C1 2.531(7) 7_567
Ag4 Ag1 2.9692(10) 7_567
Ag5 C25 2.337(7) .
Ag5 C9 2.374(7) 1_545
Ag5 C17 2.572(9) 7_567
Ag5 Ag3 2.9792(11) 7_567
Ag5 Ag1 3.1180(10) 7_567
Ag5 Ag3 3.1398(9) 1_545
Ag5 Ag2 3.2521(10) 1_545
C17 C18 1.181(9) .
C17 Ag2 2.531(7) 7_577
C17 Ag5 2.572(9) 7_567
C18 C19 1.436(9) .
C19 C24 1.3900 .
C19 C20 1.3900 .
C24 C23 1.3900 .
C23 C22 1.3900 .
C22 C21 1.3900 .
C21 C20 1.3900 .
C1 C2 1.194(10) .
C1 Ag4 2.531(7) 7_567
C2 C3 1.435(9) .
C3 C4 1.3900 .
C3 C8 1.3900 .
C4 C5 1.3900 .
C5 C6 1.3900 .
C6 C7 1.3900 .
C7 C8 1.3900 .
C9 C10 1.210(9) .
C9 Ag5 2.374(7) 1_565
C10 C11 1.416(9) .
C11 C16 1.3900 .
C11 C12 1.3900 .
C16 C15 1.3900 .
C15 C14 1.3900 .
C14 C13 1.3900 .
C13 C12 1.3900 .
C25 C26 1.208(10) .
C26 C27 1.424(9) .
C27 C28 1.3900 .
C27 C32 1.3900 .
C28 C29 1.3900 .
C29 C30 1.3900 .
C30 C31 1.3900 .
C31 C32 1.3900 .
C60 F3 1.317(13) .
C60 F2 1.326(13) .
C60 F1 1.345(13) .
C60 S3 1.756(12) .
C33 S1' 1.64(2) .
C33 S1 1.824(14) .
C34 S1' 1.53(2) .
C34 S1 1.739(17) .
C35 C35' 1.49(3) .
C35 S2 1.60(2) .
C35 S2' 2.17(2) .
C36 S2 1.403(18) .
C36 S2' 1.703(18) .
C35' C36' 1.51(5) .
C35' S2' 1.65(3) .
C35' S2 1.87(3) .
C36' S2' 1.08(3) .
C36' S2 1.87(3) .
O3 S3 1.447(6) .
O5 S3 1.408(6) .
O4 S3 1.431(6) .
O1 S1' 1.475(18) .
O1 S1 1.521(8) .
O2 S2 1.489(8) .
O2 S2' 1.519(9) .
S1 S1' 0.97(2) .
S2 S2' 0.995(9) .
